data_4334732
loop_
_publ_author_name
'Isaac R. Corn'
'Pablo D. Astudillo-S\'anchez'
'Michael J. Zdilla'
'Phillip E. Fanwick'
'Michael J. Shaw'
'Jeffrey T. Miller'
'Dennis H. Evans'
'Mahdi M. Abu-Omar'

_publ_contact_author_address
;    Department of Chemistry
     Purdue University
     560 Oval Dr.
     W. Lafayette
     IN 47907-2084
     USA
;
_publ_contact_author_email pfanwick@purdue.edu
_publ_contact_author_fax 1(765)4940239
_publ_contact_author_name 'Fanwick, Phillip E.'
_publ_contact_author_phone 1(765)4944572
_publ_section_title
;
 Synthesis and Electrochemical Reactivity of Molybdenum Dicarbonyl
 Supported by a Redox-Active \a-Diimine Ligand
;
_journal_name_full 'Inorganic Chemistry'
_journal_page_first 5457
_journal_page_last 5463
_journal_paper_doi 10.1021/ic400348j
_journal_volume 52
_journal_year 2013
_chemical_formula_moiety 'C46 H56 Mo1 N4 O2'
_chemical_formula_sum 'C46 H56 Mo N4 O2'
_chemical_formula_weight 792.92
_chemical_name_systematic ' ?'
_space_group_IT_number 13
_symmetry_cell_setting monoclinic
_symmetry_space_group_name_Hall '-P 2yac'
_symmetry_space_group_name_H-M 'P 1 2/n 1'
_atom_type_scat_source 'International Tables for Crystallography (Vol C)'
_cell_angle_alpha 90.00
_cell_angle_beta 92.030(6)
_cell_angle_gamma 90.00
_cell_formula_units_Z 2
_cell_length_a 15.4335(11)
_cell_length_b 8.9648(7)
_cell_length_c 16.7602(13)
_cell_measurement_reflns_used 22246
_cell_measurement_temperature 150.00(2)
_cell_measurement_theta_max 76
_cell_measurement_theta_min 4
_cell_volume 2317.5(3)
_computing_cell_refinement 'DENZO/SCALEPACK (Otwinowski & Minor, 1996)'
_computing_data_collection 'Collect (Nonius, 1998)'
_computing_data_reduction 'DENZO/SCALEPACK (Otwinowski & Minor, 1996)'
_computing_molecular_graphics
;
    ORTEP (Johnson, 1976)
    PLATON (Spek, 2003)
;
_computing_publication_material 'SHELX97(Sheldrick, 2008) and local programs'
_computing_structure_refinement 'SHELX97 (Sheldrick, 2008)'
_computing_structure_solution
;
 PATTY (DIRDIF, Beurskins, 2008)
;
_diffrn_ambient_temperature 150.00(2)
_diffrn_measured_fraction_theta_full 0.8600
_diffrn_measured_fraction_theta_max 0.8600
_diffrn_measurement_device_type Nonius_KappaCCD
_diffrn_measurement_method \w
_diffrn_radiation_monochromator 'graphite 002'
_diffrn_radiation_type CU-K\a
_diffrn_radiation_wavelength 1.54184
_diffrn_reflns_av_R_equivalents 0.0760
_diffrn_reflns_av_sigmaI/netI 0.0295
_diffrn_reflns_limit_h_max 17
_diffrn_reflns_limit_h_min 0
_diffrn_reflns_limit_k_max 10
_diffrn_reflns_limit_k_min 0
_diffrn_reflns_limit_l_max 20
_diffrn_reflns_limit_l_min -20
_diffrn_reflns_number 22246
_diffrn_reflns_theta_full 60.0
_diffrn_reflns_theta_max 76.73
_diffrn_reflns_theta_min 3.83
_diffrn_standards_number 0
_exptl_absorpt_coefficient_mu 2.595
_exptl_absorpt_correction_T_max 0.9251
_exptl_absorpt_correction_T_min 0.9251
_exptl_absorpt_correction_type multi-scan
_exptl_absorpt_process_details 'SCALEPACK (Otwinowski & Minor, 1997)'
_exptl_crystal_colour blue
_exptl_crystal_density_diffrn 1.136
_exptl_crystal_description plate
_exptl_crystal_F_000 836
_exptl_crystal_size_max 0.15
_exptl_crystal_size_mid 0.15
_exptl_crystal_size_min 0.03
_platon_squeeze_details '                                                                       '
_refine_diff_density_max 1.03
_refine_diff_density_min -0.57
_refine_ls_extinction_method none
_refine_ls_goodness_of_fit_ref 1.100
_refine_ls_hydrogen_treatment constr
_refine_ls_matrix_type full
_refine_ls_number_parameters 248
_refine_ls_number_reflns 4204
_refine_ls_number_restraints 0
_refine_ls_R_factor_all 0.075
_refine_ls_R_factor_gt 0.069
_refine_ls_shift/su_max 0.001
_refine_ls_structure_factor_coef Fsqd
_refine_ls_weighting_details '1/[\s^2^(Fo^2^)+(0.1023P)^2^+3.3840P] where P=(Fo^2^+2Fc^2^)/3  '
_refine_ls_weighting_scheme calc
_refine_ls_wR_factor_gt 0.186
_refine_ls_wR_factor_ref 0.192
_reflns_number_gt 3727
_reflns_number_total 4204
_reflns_threshold_expression >2.0\s(I)
_cod_data_source_file ic400348j_si_002_2.cif
_cod_data_source_block IRC078
_cod_depositor_comments
;
The following automatic conversions were performed:

'_refine_ls_weighting_scheme' value 'calc ' changed to 'calc'
according to the built-in table from CIF Core dictionary named
'cif_core.dic' version 2.4.1 from 2010-06-29.

Automatic conversion script
Id: cif_fix_values 2281 2013-09-26 08:29:07Z andrius 
;
_cod_original_formula_sum 'C46 H56 Mo1 N4 O2'
_cod_database_code 4334732

loop_
_symmetry_equiv_pos_as_xyz
'x, y, z'
'x+1/2, -y, z+1/2'
'-x, -y, -z'
'-x-1/2, y, -z-1/2'

loop_
_atom_site_label
_atom_site_fract_x
_atom_site_fract_y
_atom_site_fract_z
_atom_site_U_iso_or_equiv
_atom_site_adp_type
_atom_site_occupancy
_atom_site_symmetry_multiplicity
_atom_site_calc_flag
_atom_site_refinement_flags
Mo1 0.2500 0.01769(6) 0.2500 0.0515(2) Uani 1 2 d S
O5 0.3396(3) -0.2407(6) 0.3439(4) 0.115(2) Uani 1 1 d .
N1 0.1462(2) 0.1836(4) 0.2179(2) 0.0542(9) Uani 1 1 d .
N4 0.3362(3) 0.0280(4) 0.1564(2) 0.0516(9) Uani 1 1 d .
C2 0.0957(3) 0.2201(6) 0.2757(3) 0.0561(11) Uani 1 1 d .
C3 0.3967(3) 0.1357(5) 0.1557(3) 0.0577(11) Uani 1 1 d .
C5 0.3099(3) -0.1440(6) 0.3081(4) 0.0724(15) Uani 1 1 d .
C11 0.1212(3) 0.2410(6) 0.1412(3) 0.0553(11) Uani 1 1 d .
C12 0.1672(3) 0.3519(6) 0.1047(3) 0.0630(12) Uani 1 1 d .
C13 0.1399(4) 0.3965(7) 0.0294(4) 0.0742(15) Uani 1 1 d .
C14 0.0698(4) 0.3353(7) -0.0120(3) 0.0709(14) Uani 1 1 d .
C15 0.0246(4) 0.2288(6) 0.0254(3) 0.0681(13) Uani 1 1 d .
C16 0.0472(3) 0.1787(6) 0.1002(3) 0.0606(12) Uani 1 1 d .
C17 0.2435(4) 0.4250(8) 0.1450(4) 0.092(2) Uani 1 1 d .
C18 0.0438(5) 0.3854(8) -0.0957(4) 0.0909(19) Uani 1 1 d .
C19 -0.0034(4) 0.0571(7) 0.1374(4) 0.0708(14) Uani 1 1 d .
C21 0.0307(4) 0.3458(6) 0.2692(3) 0.0722(14) Uani 1 1 d .
C31 0.4545(4) 0.1548(8) 0.0884(3) 0.0803(17) Uani 1 1 d .
C41 0.3421(3) -0.0884(6) 0.0983(3) 0.0584(11) Uani 1 1 d .
C42 0.4041(4) -0.2004(6) 0.1129(3) 0.0673(13) Uani 1 1 d .
C43 0.4045(4) -0.3192(6) 0.0591(4) 0.0722(15) Uani 1 1 d .
C44 0.3497(4) -0.3268(6) -0.0065(3) 0.0709(14) Uani 1 1 d .
C45 0.2920(4) -0.2126(7) -0.0205(3) 0.0755(15) Uani 1 1 d .
C46 0.2881(4) -0.0928(7) 0.0304(3) 0.0743(15) Uani 1 1 d .
C47 0.4677(4) -0.1982(8) 0.1798(4) 0.0838(17) Uani 1 1 d .
C48 0.3529(6) -0.4591(8) -0.0612(5) 0.094(2) Uani 1 1 d .
C49 0.2257(5) 0.0299(9) 0.0097(4) 0.099(2) Uani 1 1 d .
H13 0.1712 0.4739 0.0044 0.089 Uiso 1 1 calc R
H15 -0.0250 0.1872 -0.0013 0.082 Uiso 1 1 calc R
H43 0.4447 -0.3981 0.0685 0.087 Uiso 1 1 calc R
H45 0.2541 -0.2163 -0.0663 0.091 Uiso 1 1 calc R
H17A 0.2259 0.5211 0.1672 0.138 Uiso 1 1 calc R
H17B 0.2886 0.4413 0.1062 0.138 Uiso 1 1 calc R
H17C 0.2663 0.3608 0.1882 0.138 Uiso 1 1 calc R
H18A 0.0604 0.3090 -0.1340 0.136 Uiso 1 1 calc R
H18B 0.0732 0.4793 -0.1075 0.136 Uiso 1 1 calc R
H18C -0.0191 0.4005 -0.0996 0.136 Uiso 1 1 calc R
H19A -0.0528 0.0301 0.1019 0.106 Uiso 1 1 calc R
H19B -0.0247 0.0915 0.1887 0.106 Uiso 1 1 calc R
H19C 0.0338 -0.0303 0.1462 0.106 Uiso 1 1 calc R
H21A 0.0421 0.4063 0.2220 0.108 Uiso 1 1 calc R
H21B 0.0357 0.4083 0.3171 0.108 Uiso 1 1 calc R
H21C -0.0280 0.3043 0.2642 0.108 Uiso 1 1 calc R
H31A 0.4404 0.0802 0.0473 0.120 Uiso 1 1 calc R
H31B 0.5149 0.1420 0.1073 0.120 Uiso 1 1 calc R
H31C 0.4468 0.2550 0.0659 0.120 Uiso 1 1 calc R
H47A 0.4691 -0.2961 0.2059 0.126 Uiso 1 1 calc R
H47B 0.4514 -0.1219 0.2183 0.126 Uiso 1 1 calc R
H47C 0.5252 -0.1752 0.1599 0.126 Uiso 1 1 calc R
H48A 0.4094 -0.4621 -0.0862 0.142 Uiso 1 1 calc R
H48B 0.3068 -0.4508 -0.1027 0.142 Uiso 1 1 calc R
H48C 0.3448 -0.5507 -0.0305 0.142 Uiso 1 1 calc R
H49A 0.1730 0.0171 0.0400 0.148 Uiso 1 1 calc R
H49B 0.2108 0.0269 -0.0476 0.148 Uiso 1 1 calc R
H49C 0.2523 0.1263 0.0233 0.148 Uiso 1 1 calc R

loop_
_atom_site_aniso_label
_atom_site_aniso_U_11
_atom_site_aniso_U_22
_atom_site_aniso_U_33
_atom_site_aniso_U_12
_atom_site_aniso_U_13
_atom_site_aniso_U_23
Mo1 0.0462(3) 0.0411(3) 0.0675(3) 0.0000 0.0046(2) 0.0000
O5 0.092(3) 0.092(4) 0.164(5) 0.027(3) 0.029(3) 0.066(4)
N1 0.053(2) 0.042(2) 0.067(2) -0.0024(16) 0.0025(17) -0.0014(16)
N4 0.052(2) 0.044(2) 0.058(2) 0.0093(16) 0.0021(16) -0.0010(15)
C2 0.050(3) 0.053(3) 0.066(3) 0.0025(19) 0.001(2) -0.015(2)
C3 0.053(3) 0.049(3) 0.071(3) 0.000(2) 0.005(2) 0.008(2)
C5 0.054(3) 0.050(3) 0.114(4) 0.003(2) 0.020(3) 0.017(3)
C11 0.052(3) 0.055(3) 0.058(2) 0.010(2) -0.0040(19) -0.005(2)
C12 0.060(3) 0.053(3) 0.076(3) 0.006(2) -0.005(2) 0.005(2)
C13 0.069(4) 0.065(4) 0.088(4) 0.018(3) 0.003(3) 0.020(3)
C14 0.076(4) 0.064(4) 0.072(3) 0.024(3) -0.004(3) 0.001(3)
C15 0.067(3) 0.062(3) 0.075(3) 0.011(3) -0.009(2) -0.008(3)
C16 0.060(3) 0.056(3) 0.066(3) 0.007(2) 0.002(2) -0.012(2)
C17 0.083(4) 0.074(4) 0.117(5) -0.022(3) -0.031(4) 0.040(4)
C18 0.106(5) 0.089(5) 0.077(4) 0.019(4) -0.009(3) 0.015(3)
C19 0.068(3) 0.066(4) 0.077(3) -0.009(3) -0.010(3) -0.006(3)
C21 0.074(4) 0.064(3) 0.079(3) 0.015(3) 0.001(3) -0.019(3)
C31 0.083(4) 0.084(4) 0.074(3) -0.021(3) 0.012(3) 0.008(3)
C41 0.053(3) 0.052(3) 0.070(3) 0.004(2) 0.011(2) -0.006(2)
C42 0.065(3) 0.058(3) 0.080(3) 0.005(2) 0.021(3) 0.015(2)
C43 0.078(4) 0.056(3) 0.084(4) 0.007(3) 0.026(3) 0.008(3)
C44 0.075(4) 0.060(3) 0.079(3) -0.001(3) 0.021(3) -0.006(3)
C45 0.074(4) 0.087(4) 0.065(3) 0.001(3) 0.007(3) -0.013(3)
C46 0.072(4) 0.079(4) 0.072(3) 0.015(3) 0.006(3) -0.007(3)
C47 0.080(4) 0.078(4) 0.093(4) 0.029(3) -0.001(3) 0.005(3)
C48 0.116(6) 0.072(4) 0.098(5) 0.001(4) 0.029(4) -0.015(3)
C49 0.110(6) 0.109(6) 0.076(4) 0.049(4) -0.025(4) -0.024(4)

loop_
_atom_type_symbol
_atom_type_radius_bond
Mo 1.30
O 0.73
N 0.75
C 0.77
H 0.32

loop_
_geom_angle_atom_site_label_1
_geom_angle_atom_site_label_2
_geom_angle_atom_site_label_3
_geom_angle
_geom_angle_site_symmetry_1
_geom_angle_site_symmetry_3
C5 Mo1 C5 84.6(4) . 4_656
C5 Mo1 N4 87.8(2) . 4_656
C5 Mo1 N4 95.94(19) 4_656 4_656
C5 Mo1 N4 95.94(19) . .
C5 Mo1 N4 87.79(19) 4_656 .
N4 Mo1 N4 175.0(2) 4_656 .
C5 Mo1 N1 92.9(2) . 4_656
C5 Mo1 N1 158.80(19) 4_656 4_656
N4 Mo1 N1 105.02(14) 4_656 4_656
N4 Mo1 N1 71.48(15) . 4_656
C5 Mo1 N1 158.80(19) . .
C5 Mo1 N1 92.9(2) 4_656 .
N4 Mo1 N1 71.48(15) 4_656 .
N4 Mo1 N1 105.02(14) . .
N1 Mo1 N1 96.69(19) 4_656 .
C2 N1 C11 115.4(4) . .
C2 N1 Mo1 115.4(3) . .
C11 N1 Mo1 128.7(3) . .
C3 N4 C41 117.2(4) . .
C3 N4 Mo1 119.9(3) . .
C41 N4 Mo1 122.3(3) . .
N1 C2 C3 116.5(4) . 4_656
N1 C2 C21 123.0(5) . .
C3 C2 C21 120.5(4) 4_656 .
N4 C3 C2 115.2(4) . 4_656
N4 C3 C31 122.0(5) . .
C2 C3 C31 122.6(5) 4_656 .
O5 C5 Mo1 175.4(5) . .
C12 C11 N1 122.2(4) . .
C12 C11 C16 119.1(4) . .
N1 C11 C16 118.7(5) . .
C13 C12 C11 118.1(5) . .
C13 C12 C17 120.0(5) . .
C11 C12 C17 121.9(5) . .
C12 C13 C14 123.7(6) . .
C12 C13 H13 118.10 . .
C14 C13 H13 118.10 . .
C15 C14 C13 117.3(5) . .
C15 C14 C18 121.0(6) . .
C13 C14 C18 121.7(6) . .
C14 C15 C16 122.6(5) . .
C14 C15 H15 118.70 . .
C16 C15 H15 118.70 . .
C15 C16 C11 119.2(5) . .
C15 C16 C19 120.2(5) . .
C11 C16 C19 120.5(5) . .
C12 C17 H17A 109.50 . .
C12 C17 H17B 109.50 . .
H17A C17 H17B 109.50 . .
C12 C17 H17C 109.50 . .
H17A C17 H17C 109.50 . .
H17B C17 H17C 109.50 . .
C14 C18 H18A 109.50 . .
C14 C18 H18B 109.50 . .
H18A C18 H18B 109.50 . .
C14 C18 H18C 109.50 . .
H18A C18 H18C 109.50 . .
H18B C18 H18C 109.50 . .
C16 C19 H19A 109.50 . .
C16 C19 H19B 109.50 . .
H19A C19 H19B 109.50 . .
C16 C19 H19C 109.50 . .
H19A C19 H19C 109.50 . .
H19B C19 H19C 109.50 . .
C2 C21 H21A 109.50 . .
C2 C21 H21B 109.50 . .
H21A C21 H21B 109.50 . .
C2 C21 H21C 109.50 . .
H21A C21 H21C 109.50 . .
H21B C21 H21C 109.50 . .
C3 C31 H31A 109.50 . .
C3 C31 H31B 109.50 . .
H31A C31 H31B 109.50 . .
C3 C31 H31C 109.50 . .
H31A C31 H31C 109.50 . .
H31B C31 H31C 109.50 . .
C46 C41 C42 120.6(5) . .
C46 C41 N4 121.9(5) . .
C42 C41 N4 117.5(5) . .
C43 C42 C41 116.9(5) . .
C43 C42 C47 119.1(5) . .
C41 C42 C47 124.0(5) . .
C44 C43 C42 122.7(5) . .
C44 C43 H43 118.60 . .
C42 C43 H43 118.60 . .
C43 C44 C45 118.7(5) . .
C43 C44 C48 119.8(6) . .
C45 C44 C48 121.4(6) . .
C44 C45 C46 121.4(6) . .
C44 C45 H45 119.30 . .
C46 C45 H45 119.30 . .
C45 C46 C41 119.5(5) . .
C45 C46 C49 118.3(6) . .
C41 C46 C49 122.2(5) . .
C42 C47 H47A 109.50 . .
C42 C47 H47B 109.50 . .
H47A C47 H47B 109.50 . .
C42 C47 H47C 109.50 . .
H47A C47 H47C 109.50 . .
H47B C47 H47C 109.50 . .
C44 C48 H48A 109.50 . .
C44 C48 H48B 109.50 . .
H48A C48 H48B 109.50 . .
C44 C48 H48C 109.50 . .
H48A C48 H48C 109.50 . .
H48B C48 H48C 109.50 . .
C46 C49 H49A 109.50 . .
C46 C49 H49B 109.50 . .
H49A C49 H49B 109.50 . .
C46 C49 H49C 109.50 . .
H49A C49 H49C 109.50 . .
H49B C49 H49C 109.50 . .

loop_
_geom_bond_atom_site_label_1
_geom_bond_atom_site_label_2
_geom_bond_distance
_geom_bond_site_symmetry_2
Mo1 C5 1.960(6) .
Mo1 C5 1.960(6) 4_656
Mo1 N4 2.095(4) 4_656
Mo1 N4 2.095(4) .
Mo1 N1 2.238(4) 4_656
Mo1 N1 2.238(4) .
O5 C5 1.141(7) .
N1 C2 1.307(6) .
N1 C11 1.425(6) .
N4 C3 1.343(6) .
N4 C41 1.432(6) .
C2 C3 1.377(7) 4_656
C2 C21 1.511(7) .
C3 C2 1.377(7) 4_656
C3 C31 1.473(7) .
C11 C12 1.377(7) .
C11 C16 1.425(7) .
C12 C13 1.377(7) .
C12 C17 1.489(8) .
C13 C14 1.378(9) .
C13 H13 0.9500 .
C14 C15 1.350(8) .
C14 C18 1.513(8) .
C15 C16 1.365(7) .
C15 H15 0.9500 .
C16 C19 1.491(8) .
C17 H17A 0.9800 .
C17 H17B 0.9800 .
C17 H17C 0.9800 .
C18 H18A 0.9800 .
C18 H18B 0.9800 .
C18 H18C 0.9800 .
C19 H19A 0.9800 .
C19 H19B 0.9800 .
C19 H19C 0.9800 .
C21 H21A 0.9800 .
C21 H21B 0.9800 .
C21 H21C 0.9800 .
C31 H31A 0.9800 .
C31 H31B 0.9800 .
C31 H31C 0.9800 .
C41 C46 1.388(8) .
C41 C42 1.402(7) .
C42 C43 1.396(8) .
C42 C47 1.464(9) .
C43 C44 1.365(8) .
C43 H43 0.9500 .
C44 C45 1.371(8) .
C44 C48 1.501(8) .
C45 C46 1.373(8) .
C45 H45 0.9500 .
C46 C49 1.495(8) .
C47 H47A 0.9800 .
C47 H47B 0.9800 .
C47 H47C 0.9800 .
C48 H48A 0.9800 .
C48 H48B 0.9800 .
C48 H48C 0.9800 .
C49 H49A 0.9800 .
C49 H49B 0.9800 .
C49 H49C 0.9800 .

loop_
_geom_torsion_atom_site_label_1
_geom_torsion_atom_site_label_2
_geom_torsion_atom_site_label_3
_geom_torsion_atom_site_label_4
_geom_torsion
_geom_torsion_site_symmetry_1
_geom_torsion_site_symmetry_4
C5 Mo1 N1 C2 23.4(7) . .
C5 Mo1 N1 C2 106.0(4) 4_656 .
N4 Mo1 N1 C2 10.7(3) 4_656 .
N4 Mo1 N1 C2 -165.5(3) . .
N1 Mo1 N1 C2 -92.9(3) 4_656 .
C5 Mo1 N1 C11 -148.3(6) . .
C5 Mo1 N1 C11 -65.7(4) 4_656 .
N4 Mo1 N1 C11 -161.0(4) 4_656 .
N4 Mo1 N1 C11 22.8(4) . .
N1 Mo1 N1 C11 95.4(4) 4_656 .
C5 Mo1 N4 C3 -101.3(4) . .
C5 Mo1 N4 C3 174.4(4) 4_656 .
N4 Mo1 N4 C3 36.4(3) 4_656 .
N1 Mo1 N4 C3 -10.2(3) 4_656 .
N1 Mo1 N4 C3 82.0(4) . .
C5 Mo1 N4 C41 69.4(4) . .
C5 Mo1 N4 C41 -15.0(4) 4_656 .
N4 Mo1 N4 C41 -152.9(3) 4_656 .
N1 Mo1 N4 C41 160.5(4) 4_656 .
N1 Mo1 N4 C41 -107.4(4) . .
C11 N1 C2 C3 162.6(4) . 4_656
Mo1 N1 C2 C3 -10.2(5) . 4_656
C11 N1 C2 C21 -16.2(7) . .
Mo1 N1 C2 C21 170.9(4) . .
C41 N4 C3 C2 -162.5(4) . 4_656
Mo1 N4 C3 C2 8.6(6) . 4_656
C41 N4 C3 C31 13.6(7) . .
Mo1 N4 C3 C31 -175.3(4) . .
C5 Mo1 C5 O5 -65(8) 4_656 .
N4 Mo1 C5 O5 32(8) 4_656 .
N4 Mo1 C5 O5 -152(8) . .
N1 Mo1 C5 O5 136(8) 4_656 .
N1 Mo1 C5 O5 20(9) . .
C2 N1 C11 C12 109.1(5) . .
Mo1 N1 C11 C12 -79.2(6) . .
C2 N1 C11 C16 -72.5(6) . .
Mo1 N1 C11 C16 99.2(5) . .
N1 C11 C12 C13 177.7(5) . .
C16 C11 C12 C13 -0.7(7) . .
N1 C11 C12 C17 -3.4(8) . .
C16 C11 C12 C17 178.2(5) . .
C11 C12 C13 C14 -0.8(9) . .
C17 C12 C13 C14 -179.7(6) . .
C12 C13 C14 C15 2.1(9) . .
C12 C13 C14 C18 -178.4(6) . .
C13 C14 C15 C16 -1.9(8) . .
C18 C14 C15 C16 178.6(5) . .
C14 C15 C16 C11 0.4(8) . .
C14 C15 C16 C19 -177.8(5) . .
C12 C11 C16 C15 0.9(7) . .
N1 C11 C16 C15 -177.5(4) . .
C12 C11 C16 C19 179.2(5) . .
N1 C11 C16 C19 0.7(7) . .
C3 N4 C41 C46 -103.0(6) . .
Mo1 N4 C41 C46 86.1(6) . .
C3 N4 C41 C42 78.0(6) . .
Mo1 N4 C41 C42 -92.9(5) . .
C46 C41 C42 C43 -3.9(8) . .
N4 C41 C42 C43 175.1(4) . .
C46 C41 C42 C47 175.3(6) . .
N4 C41 C42 C47 -5.7(8) . .
C41 C42 C43 C44 1.9(8) . .
C47 C42 C43 C44 -177.4(6) . .
C42 C43 C44 C45 0.4(8) . .
C42 C43 C44 C48 -179.1(5) . .
C43 C44 C45 C46 -0.7(9) . .
C48 C44 C45 C46 178.9(6) . .
C44 C45 C46 C41 -1.4(9) . .
C44 C45 C46 C49 178.0(6) . .
C42 C41 C46 C45 3.8(9) . .
N4 C41 C46 C45 -175.2(5) . .
C42 C41 C46 C49 -175.5(6) . .
N4 C41 C46 C49 5.5(9) . .

loop_
_platon_squeeze_void_nr
_platon_squeeze_void_average_x
_platon_squeeze_void_average_y
_platon_squeeze_void_average_z
_platon_squeeze_void_volume
_platon_squeeze_void_count_electrons
_platon_squeeze_void_content
1 0.250 0.000 0.750 269 47 ' '
2 0.750 -0.032 0.250 269 47 ' '
